data_1513835
loop_
_publ_author_name
'He, Xiaoming'
'Lin, Jian-Bin'
'Kan, Wang Hay'
'Trudel, Simon'
'Baumgartner, Thomas'

_publ_section_title
;
 Synthesis and properties of cholesteric click-phospholes.
;
_journal_issue 5
_journal_name_full 'Organic letters'
_journal_page_first 1366
_journal_page_last 1369
_journal_paper_doi 10.1021/ol500129p
_journal_volume 16
_journal_year 2014
_chemical_formula_sum 'C46 H55 Cl3 N3 O P S2'
_chemical_formula_weight 867.37
_chemical_name_systematic
; 
 ? 
;
_space_group_IT_number 5
_symmetry_cell_setting monoclinic
_symmetry_space_group_name_Hall 'C 2y'
_symmetry_space_group_name_H-M 'C 1 2 1'
_atom_sites_solution_hydrogens geom
_atom_sites_solution_primary direct
_atom_sites_solution_secondary difmap
_audit_creation_method SHELXL-97
_cell_angle_alpha 90.00
_cell_angle_beta 116.6680(10)
_cell_angle_gamma 90.00
_cell_formula_units_Z 8
_cell_length_a 35.7270(13)
_cell_length_b 13.8960(3)
_cell_length_c 19.9120(8)
_cell_measurement_reflns_used 9018
_cell_measurement_temperature 173(2)
_cell_measurement_theta_max 27.485
_cell_measurement_theta_min 0.998
_cell_volume 8834.0(5)
_computing_cell_refinement 'HKL Scalepack (Otwinowski & Minor 1997)'
_computing_data_collection 'Collect (Bruker AXS BV, 1997-2004)'
_computing_data_reduction 'HKL Denzo and Scalepack(Otwinowski&Minor 1997)'
_computing_structure_refinement 'SHELXL-97 (Sheldrick, 1997)'
_computing_structure_solution 'SHELXS-97 (Sheldrick, 1990)'
_diffrn_ambient_temperature 173(2)
_diffrn_measured_fraction_theta_full 0.988
_diffrn_measured_fraction_theta_max 0.988
_diffrn_measurement_device_type 'Nonius Kappa with APEX2 CCD diffractometer'
_diffrn_measurement_method CCD
_diffrn_radiation_monochromator graphite
_diffrn_radiation_source 'fine-focus sealed tube'
_diffrn_radiation_type MoK\a
_diffrn_radiation_wavelength 0.71073
_diffrn_reflns_av_R_equivalents 0.0645
_diffrn_reflns_av_sigmaI/netI 0.0729
_diffrn_reflns_limit_h_max 42
_diffrn_reflns_limit_h_min -42
_diffrn_reflns_limit_k_max 15
_diffrn_reflns_limit_k_min -16
_diffrn_reflns_limit_l_max 23
_diffrn_reflns_limit_l_min -23
_diffrn_reflns_number 14740
_diffrn_reflns_theta_full 25.00
_diffrn_reflns_theta_max 25.00
_diffrn_reflns_theta_min 2.06
_exptl_absorpt_coefficient_mu 0.377
_exptl_absorpt_correction_T_max 0.9705
_exptl_absorpt_correction_T_min 0.9633
_exptl_absorpt_correction_type multi-scan
_exptl_absorpt_process_details 'Sheldrick, G. M., SADABS 1997'
_exptl_crystal_colour yellow
_exptl_crystal_density_diffrn 1.304
_exptl_crystal_density_method 'not measured'
_exptl_crystal_description plate
_exptl_crystal_F_000 3664
_exptl_crystal_size_max 0.10
_exptl_crystal_size_mid 0.10
_exptl_crystal_size_min 0.08
_refine_diff_density_max 0.424
_refine_diff_density_min -0.533
_refine_diff_density_rms 0.108
_refine_ls_abs_structure_details 'Flack H D (1983), Acta Cryst. A39, 876-881'
_refine_ls_abs_structure_Flack 0.11(15)
_refine_ls_extinction_method none
_refine_ls_goodness_of_fit_ref 1.005
_refine_ls_hydrogen_treatment constr
_refine_ls_matrix_type full
_refine_ls_number_parameters 1019
_refine_ls_number_reflns 8048
_refine_ls_number_restraints 1
_refine_ls_restrained_S_all 1.005
_refine_ls_R_factor_all 0.1163
_refine_ls_R_factor_gt 0.0824
_refine_ls_shift/su_max 0.000
_refine_ls_shift/su_mean 0.000
_refine_ls_structure_factor_coef Fsqd
_refine_ls_weighting_details 'calc w=1/[\s^2^(Fo^2^)+(0.1500P)^2^+66.0000P] where P=(Fo^2^+2Fc^2^)/3'
_refine_ls_weighting_scheme calc
_refine_ls_wR_factor_gt 0.2221
_refine_ls_wR_factor_ref 0.2672
_reflns_number_gt 6063
_reflns_number_total 8048
_reflns_threshold_expression >2sigma(I)
_cod_data_source_file ol500129p_si_002.cif
_cod_data_source_block l
_cod_original_sg_symbol_H-M C2
_cod_database_code 1513835

loop_
_symmetry_equiv_pos_as_xyz
'x, y, z'
'-x, y, -z'
'x+1/2, y+1/2, z'
'-x+1/2, y+1/2, -z'

loop_
_atom_site_label
_atom_site_type_symbol
_atom_site_fract_x
_atom_site_fract_y
_atom_site_fract_z
_atom_site_U_iso_or_equiv
_atom_site_adp_type
_atom_site_occupancy
_atom_site_symmetry_multiplicity
_atom_site_calc_flag
_atom_site_refinement_flags
S1 S -0.90481(12) 1.4027(2) -0.22342(19) 0.0570(9) Uani 1 1 d .
S2 S -0.95321(11) 1.2555(3) -0.12786(17) 0.0490(8) Uani 1 1 d .
S3 S -0.57978(9) -0.1924(2) -1.29245(15) 0.0365(6) Uani 1 1 d .
S4 S -0.52739(10) -0.0161(2) -1.36105(16) 0.0404(7) Uani 1 1 d .
P1 P -0.99278(9) 1.1962(2) -0.35586(16) 0.0367(7) Uani 1 1 d .
P2 P -0.50408(8) 0.0125(2) -1.13608(15) 0.0306(6) Uani 1 1 d .
O1 O -1.0355(2) 1.2126(7) -0.4154(4) 0.046(2) Uani 1 1 d .
O2 O -0.4646(2) -0.0102(6) -1.0697(4) 0.0334(16) Uani 1 1 d .
N1 N -0.9356(3) 0.9980(7) -0.4121(5) 0.039(2) Uani 1 1 d .
N2 N -0.9461(3) 0.9490(8) -0.3638(6) 0.047(3) Uani 1 1 d .
N3 N -0.9655(3) 1.0101(7) -0.3409(5) 0.040(2) Uani 1 1 d .
N4 N -0.5609(3) 0.2076(7) -1.0769(5) 0.033(2) Uani 1 1 d .
N5 N -0.5508(3) 0.2576(7) -1.1241(5) 0.034(2) Uani 1 1 d .
N6 N -0.5322(2) 0.1997(7) -1.1499(5) 0.032(2) Uani 1 1 d .
C1 C -0.9047(5) 1.4108(10) -0.3101(8) 0.058(4) Uani 1 1 d .
C1S C -0.8597(5) 0.1671(12) -0.5451(9) 0.068(4) Uani 1 1 d .
H1 H -0.8856 0.2076 -0.5671 0.081 Uiso 1 1 calc R
C2 C -0.8775(5) 1.4641(11) -0.3269(9) 0.064(4) Uani 1 1 d .
H2A H -0.8582 1.5074 -0.2912 0.077 Uiso 1 1 calc R
C2S C -0.8712(4) 0.4829(11) -1.0077(8) 0.055(4) Uani 1 1 d .
H2 H -0.9022 0.4726 -1.0334 0.066 Uiso 1 1 calc R
C3 C -0.8789(5) 1.4535(11) -0.3951(9) 0.063(4) Uani 1 1 d .
H3A H -0.8591 1.4873 -0.4059 0.075 Uiso 1 1 calc R
C4 C -0.9085(5) 1.3944(11) -0.4511(8) 0.059(4) Uani 1 1 d .
H4A H -0.9096 1.3908 -0.4996 0.071 Uiso 1 1 calc R
C5 C -0.9358(4) 1.3419(10) -0.4343(7) 0.047(3) Uani 1 1 d .
H5A H -0.9559 1.3014 -0.4714 0.056 Uiso 1 1 calc R
C6 C -0.9343(4) 1.3475(9) -0.3629(7) 0.045(3) Uani 1 1 d .
C7 C -0.9559(4) 1.2951(9) -0.3309(6) 0.040(3) Uani 1 1 d .
C8 C -0.9425(4) 1.3141(8) -0.2571(7) 0.043(3) Uani 1 1 d .
C9 C -0.9597(4) 1.2540(9) -0.2182(6) 0.041(3) Uani 1 1 d .
C10 C -0.9860(3) 1.1834(9) -0.2612(6) 0.037(3) Uani 1 1 d .
C11 C -1.0021(4) 1.1250(10) -0.2221(7) 0.044(3) Uani 1 1 d .
C12 C -1.0286(4) 1.0453(11) -0.2445(8) 0.052(3) Uani 1 1 d .
H12A H -1.0391 1.0214 -0.2943 0.063 Uiso 1 1 calc R
C13 C -1.0392(4) 1.0024(14) -0.1944(9) 0.069(4) Uani 1 1 d .
H13A H -1.0572 0.9479 -0.2091 0.083 Uiso 1 1 calc R
C14 C -1.0236(4) 1.0389(13) -0.1197(9) 0.062(4) Uani 1 1 d .
H14A H -1.0314 1.0081 -0.0853 0.075 Uiso 1 1 calc R
C15 C -0.9985(4) 1.1147(12) -0.0971(8) 0.056(4) Uani 1 1 d .
H15A H -0.9892 1.1393 -0.0476 0.067 Uiso 1 1 calc R
C16 C -0.9862(4) 1.1568(10) -0.1455(7) 0.046(3) Uani 1 1 d .
C17 C -0.9671(3) 1.0959(9) -0.3716(7) 0.038(3) Uani 1 1 d .
C18 C -0.9479(4) 1.0881(8) -0.4177(7) 0.039(3) Uani 1 1 d .
H18A H -0.9443 1.1373 -0.4473 0.046 Uiso 1 1 calc R
C19 C -0.9124(4) 0.9475(9) -0.4463(7) 0.040(3) Uani 1 1 d .
H19A H -0.9020 0.9975 -0.4701 0.048 Uiso 1 1 calc R
C20 C -0.9422(3) 0.8811(10) -0.5098(7) 0.045(3) Uani 1 1 d .
H20A H -0.9551 0.8339 -0.4892 0.054 Uiso 1 1 calc R
H20B H -0.9649 0.9198 -0.5486 0.054 Uiso 1 1 calc R
C21 C -0.9183(3) 0.8287(8) -0.5446(6) 0.036(3) Uani 1 1 d .
C22 C -0.8787(3) 0.7755(7) -0.4898(6) 0.031(2) Uani 1 1 d .
C23 C -0.8521(3) 0.8467(9) -0.4286(7) 0.040(3) Uani 1 1 d .
H23A H -0.8276 0.8122 -0.3903 0.048 Uiso 1 1 calc R
H23B H -0.8415 0.8966 -0.4512 0.048 Uiso 1 1 calc R
C24 C -0.8751(4) 0.8960(9) -0.3898(6) 0.041(3) Uani 1 1 d .
H24A H -0.8840 0.8475 -0.3634 0.050 Uiso 1 1 calc R
H24B H -0.8562 0.9423 -0.3520 0.050 Uiso 1 1 calc R
C25 C -0.8922(4) 0.6911(9) -0.4557(8) 0.047(3) Uani 1 1 d .
H25A H -0.9157 0.7112 -0.4460 0.071 Uiso 1 1 calc R
H25B H -0.8687 0.6713 -0.4083 0.071 Uiso 1 1 calc R
H25C H -0.9010 0.6369 -0.4909 0.071 Uiso 1 1 calc R
C26 C -0.9318(3) 0.8273(9) -0.6177(7) 0.040(3) Uani 1 1 d .
H26A H -0.9568 0.8617 -0.6475 0.048 Uiso 1 1 calc R
C27 C -0.9110(3) 0.7761(9) -0.6584(6) 0.039(3) Uani 1 1 d .
H27A H -0.8951 0.8229 -0.6730 0.046 Uiso 1 1 calc R
H27B H -0.9325 0.7461 -0.7047 0.046 Uiso 1 1 calc R
C28 C -0.8816(3) 0.6991(8) -0.6081(6) 0.033(2) Uani 1 1 d .
H28A H -0.8983 0.6445 -0.6029 0.040 Uiso 1 1 calc R
C29 C -0.8530(3) 0.7397(8) -0.5303(6) 0.031(2) Uani 1 1 d .
H29A H -0.8396 0.7982 -0.5393 0.037 Uiso 1 1 calc R
C30 C -0.8538(3) 0.6621(9) -0.6444(6) 0.036(3) Uani 1 1 d .
H30A H -0.8363 0.7175 -0.6456 0.044 Uiso 1 1 calc R
C31 C -0.8230(4) 0.5803(8) -0.5977(6) 0.038(3) Uani 1 1 d .
C32 C -0.7937(3) 0.6304(9) -0.5236(7) 0.038(3) Uani 1 1 d .
H32A H -0.7726 0.5834 -0.4906 0.046 Uiso 1 1 calc R
H32B H -0.7785 0.6829 -0.5346 0.046 Uiso 1 1 calc R
C33 C -0.8169(3) 0.6719(9) -0.4822(7) 0.039(3) Uani 1 1 d .
H33A H -0.7967 0.7076 -0.4376 0.047 Uiso 1 1 calc R
H33B H -0.8282 0.6183 -0.4641 0.047 Uiso 1 1 calc R
C34 C -0.8460(3) 0.4956(9) -0.5847(7) 0.044(3) Uani 1 1 d .
H34A H -0.8255 0.4490 -0.5512 0.065 Uiso 1 1 calc R
H34B H -0.8637 0.4648 -0.6328 0.065 Uiso 1 1 calc R
H34C H -0.8634 0.5186 -0.5615 0.065 Uiso 1 1 calc R
C35 C -0.8753(4) 0.6204(11) -0.7242(6) 0.048(3) Uani 1 1 d .
H35A H -0.8990 0.5780 -0.7307 0.058 Uiso 1 1 calc R
H35B H -0.8857 0.6722 -0.7623 0.058 Uiso 1 1 calc R
C36 C -0.8406(4) 0.5636(11) -0.7299(7) 0.052(3) Uani 1 1 d .
H36A H -0.8310 0.5978 -0.7629 0.062 Uiso 1 1 calc R
H36B H -0.8512 0.4995 -0.7521 0.062 Uiso 1 1 calc R
C37 C -0.8039(3) 0.5515(9) -0.6513(6) 0.037(3) Uani 1 1 d .
H37A H -0.7826 0.6016 -0.6459 0.045 Uiso 1 1 calc R
C38 C -0.7828(3) 0.4552(9) -0.6411(7) 0.041(3) Uani 1 1 d .
H38A H -0.8047 0.4047 -0.6512 0.049 Uiso 1 1 calc R
C39 C -0.7481(4) 0.4383(10) -0.5620(7) 0.053(3) Uani 1 1 d .
H39A H -0.7339 0.3775 -0.5606 0.079 Uiso 1 1 calc R
H39B H -0.7602 0.4351 -0.5265 0.079 Uiso 1 1 calc R
H39C H -0.7279 0.4913 -0.5478 0.079 Uiso 1 1 calc R
C40 C -0.7653(4) 0.4408(9) -0.6978(7) 0.042(3) Uani 1 1 d .
H40A H -0.7826 0.4786 -0.7434 0.051 Uiso 1 1 calc R
H40B H -0.7366 0.4678 -0.6760 0.051 Uiso 1 1 calc R
C41 C -0.7635(4) 0.3391(9) -0.7209(6) 0.039(3) Uani 1 1 d .
H41A H -0.7924 0.3141 -0.7479 0.047 Uiso 1 1 calc R
H41B H -0.7486 0.2995 -0.6751 0.047 Uiso 1 1 calc R
C42 C -0.7419(5) 0.3272(10) -0.7706(8) 0.052(3) Uani 1 1 d .
H42A H -0.7144 0.3600 -0.7464 0.063 Uiso 1 1 calc R
H42B H -0.7588 0.3602 -0.8189 0.063 Uiso 1 1 calc R
C43 C -0.7346(5) 0.2223(12) -0.7876(10) 0.067(4) Uani 1 1 d .
H43A H -0.7194 0.1887 -0.7382 0.081 Uiso 1 1 calc R
C44 C -0.7725(7) 0.172(2) -0.8291(14) 0.128(9) Uani 1 1 d .
H44A H -0.7935 0.1922 -0.8130 0.192 Uiso 1 1 calc R
H44B H -0.7675 0.1023 -0.8202 0.192 Uiso 1 1 calc R
H44C H -0.7828 0.1850 -0.8828 0.192 Uiso 1 1 calc R
C45 C -0.7068(8) 0.2192(16) -0.8262(14) 0.121(9) Uani 1 1 d .
H45A H -0.6982 0.1526 -0.8280 0.182 Uiso 1 1 calc R
H45B H -0.6818 0.2588 -0.7982 0.182 Uiso 1 1 calc R
H45C H -0.7221 0.2441 -0.8775 0.182 Uiso 1 1 calc R
C46 C -0.5864(3) -0.2152(7) -1.2125(6) 0.032(2) Uani 1 1 d .
C47 C -0.6107(4) -0.2861(9) -1.2057(8) 0.047(3) Uani 1 1 d .
H47A H -0.6259 -0.3288 -1.2461 0.056 Uiso 1 1 calc R
C48 C -0.6127(4) -0.2940(10) -1.1387(7) 0.048(3) Uani 1 1 d .
H48A H -0.6302 -0.3414 -1.1330 0.057 Uiso 1 1 calc R
C49 C -0.5892(4) -0.2331(10) -1.0791(7) 0.046(3) Uani 1 1 d .
H49A H -0.5907 -0.2392 -1.0328 0.055 Uiso 1 1 calc R
C50 C -0.5644(4) -0.1653(9) -1.0867(7) 0.042(3) Uani 1 1 d .
H50A H -0.5482 -0.1249 -1.0453 0.051 Uiso 1 1 calc R
C51 C -0.5622(3) -0.1539(8) -1.1527(6) 0.030(2) Uani 1 1 d .
C52 C -0.5404(3) -0.0853(8) -1.1755(6) 0.033(2) Uani 1 1 d .
C53 C -0.5475(3) -0.0976(8) -1.2483(6) 0.031(2) Uani 1 1 d .
C54 C -0.5262(3) -0.0297(8) -1.2738(6) 0.032(2) Uani 1 1 d .
C55 C -0.5028(3) 0.0365(9) -1.2236(7) 0.038(3) Uani 1 1 d .
C56 C -0.4839(4) 0.1053(9) -1.2534(7) 0.038(3) Uani 1 1 d .
C57 C -0.4595(4) 0.1852(9) -1.2214(7) 0.045(3) Uani 1 1 d .
H57A H -0.4511 0.2000 -1.1701 0.054 Uiso 1 1 calc R
C58 C -0.4475(5) 0.2420(13) -1.2627(10) 0.069(4) Uani 1 1 d .
H58A H -0.4314 0.2981 -1.2406 0.083 Uiso 1 1 calc R
C59 C -0.4582(6) 0.2202(11) -1.3377(10) 0.069(5) Uani 1 1 d .
H59A H -0.4487 0.2606 -1.3655 0.083 Uiso 1 1 calc R
C60 C -0.4815(5) 0.1434(11) -1.3705(9) 0.057(4) Uani 1 1 d .
H60A H -0.4889 0.1294 -1.4216 0.069 Uiso 1 1 calc R
C61 C -0.4951(4) 0.0835(9) -1.3295(7) 0.043(3) Uani 1 1 d .
C62 C -0.5310(3) 0.1113(7) -1.1201(6) 0.026(2) Uani 1 1 d .
C63 C -0.5487(3) 0.1163(9) -1.0723(6) 0.035(3) Uani 1 1 d .
H63A H -0.5517 0.0662 -1.0426 0.042 Uiso 1 1 calc R
C64 C -0.5808(4) 0.2557(9) -1.0348(6) 0.037(3) Uani 1 1 d .
H64A H -0.5844 0.2066 -1.0014 0.044 Uiso 1 1 calc R
C65 C -0.6237(4) 0.2942(8) -1.0871(7) 0.037(3) Uani 1 1 d .
H65A H -0.6421 0.2405 -1.1159 0.044 Uiso 1 1 calc R
H65B H -0.6214 0.3399 -1.1232 0.044 Uiso 1 1 calc R
C66 C -0.6426(3) 0.3454(8) -1.0411(5) 0.030(2) Uani 1 1 d .
C67 C -0.6153(3) 0.4192(8) -0.9840(6) 0.031(2) Uani 1 1 d .
C68 C -0.5717(3) 0.3761(10) -0.9375(6) 0.040(3) Uani 1 1 d .
H68A H -0.5529 0.4269 -0.9049 0.048 Uiso 1 1 calc R
H68B H -0.5736 0.3250 -0.9046 0.048 Uiso 1 1 calc R
C69 C -0.5527(3) 0.3342(10) -0.9853(6) 0.041(3) Uani 1 1 d .
H69A H -0.5493 0.3853 -1.0168 0.049 Uiso 1 1 calc R
H69B H -0.5246 0.3073 -0.9525 0.049 Uiso 1 1 calc R
C70 C -0.6124(4) 0.5107(9) -1.0262(7) 0.046(3) Uani 1 1 d .
H70A H -0.6402 0.5401 -1.0526 0.068 Uiso 1 1 calc R
H70B H -0.6021 0.4930 -1.0626 0.068 Uiso 1 1 calc R
H70C H -0.5930 0.5568 -0.9899 0.068 Uiso 1 1 calc R
C71 C -0.6815(3) 0.3270(9) -1.0561(7) 0.042(3) Uani 1 1 d .
H71A H -0.6961 0.2810 -1.0942 0.050 Uiso 1 1 calc R
C72 C -0.7046(4) 0.3729(11) -1.0176(7) 0.049(3) Uani 1 1 d .
H72A H -0.7074 0.3260 -0.9827 0.059 Uiso 1 1 calc R
H72B H -0.7331 0.3908 -1.0556 0.059 Uiso 1 1 calc R
C73 C -0.6821(3) 0.4627(8) -0.9738(7) 0.039(3) Uani 1 1 d .
H73A H -0.6861 0.5156 -1.0104 0.047 Uiso 1 1 calc R
C74 C -0.6350(3) 0.4412(8) -0.9305(6) 0.028(2) Uani 1 1 d .
H74A H -0.6326 0.3805 -0.9019 0.033 Uiso 1 1 calc R
C75 C -0.6991(3) 0.4959(9) -0.9202(6) 0.036(3) Uani 1 1 d .
H75A H -0.6954 0.4407 -0.8856 0.043 Uiso 1 1 calc R
C76 C -0.6768(3) 0.5828(8) -0.8697(6) 0.031(2) Uani 1 1 d .
C77 C -0.6315(3) 0.5481(9) -0.8224(7) 0.039(3) Uani 1 1 d .
H77A H -0.6151 0.6003 -0.7880 0.047 Uiso 1 1 calc R
H77B H -0.6316 0.4925 -0.7914 0.047 Uiso 1 1 calc R
C78 C -0.6108(3) 0.5189(10) -0.8712(7) 0.043(3) Uani 1 1 d .
H78A H -0.5823 0.4943 -0.8383 0.051 Uiso 1 1 calc R
H78B H -0.6077 0.5767 -0.8973 0.051 Uiso 1 1 calc R
C79 C -0.6781(5) 0.6707(9) -0.9167(8) 0.054(3) Uani 1 1 d .
H79A H -0.7073 0.6896 -0.9478 0.081 Uiso 1 1 calc R
H79B H -0.6649 0.6550 -0.9491 0.081 Uiso 1 1 calc R
H79C H -0.6630 0.7240 -0.8833 0.081 Uiso 1 1 calc R
C80 C -0.7454(4) 0.5234(12) -0.9548(8) 0.056(4) Uani 1 1 d .
H80A H -0.7634 0.4655 -0.9683 0.067 Uiso 1 1 calc R
H80B H -0.7532 0.5637 -1.0001 0.067 Uiso 1 1 calc R
C81 C -0.7489(3) 0.5806(11) -0.8915(7) 0.046(3) Uani 1 1 d .
H81A H -0.7630 0.6431 -0.9109 0.056 Uiso 1 1 calc R
H81B H -0.7655 0.5440 -0.8715 0.056 Uiso 1 1 calc R
C82 C -0.7041(3) 0.5968(8) -0.8294(7) 0.037(3) Uani 1 1 d .
H82A H -0.6974 0.5436 -0.7919 0.044 Uiso 1 1 calc R
C83 C -0.6998(3) 0.6927(8) -0.7876(7) 0.038(3) Uani 1 1 d .
H83A H -0.7045 0.7466 -0.8238 0.045 Uiso 1 1 calc R
C84 C -0.6559(4) 0.7024(10) -0.7236(7) 0.051(3) Uani 1 1 d .
H84A H -0.6559 0.7502 -0.6875 0.076 Uiso 1 1 calc R
H84B H -0.6367 0.7232 -0.7437 0.076 Uiso 1 1 calc R
H84C H -0.6467 0.6402 -0.6985 0.076 Uiso 1 1 calc R
C85 C -0.7315(4) 0.7025(9) -0.7561(7) 0.041(3) Uani 1 1 d .
H85A H -0.7588 0.6769 -0.7933 0.050 Uiso 1 1 calc R
H85B H -0.7220 0.6628 -0.7101 0.050 Uiso 1 1 calc R
C86 C -0.7375(4) 0.8046(10) -0.7373(8) 0.050(3) Uani 1 1 d .
H86A H -0.7107 0.8274 -0.6963 0.060 Uiso 1 1 calc R
H86B H -0.7435 0.8453 -0.7819 0.060 Uiso 1 1 calc R
C87 C -0.7717(4) 0.8199(11) -0.7138(8) 0.051(3) Uani 1 1 d .
H87A H -0.7624 0.7925 -0.6629 0.061 Uiso 1 1 calc R
H87B H -0.7968 0.7837 -0.7485 0.061 Uiso 1 1 calc R
C88 C -0.7840(5) 0.9242(12) -0.7126(11) 0.076(5) Uani 1 1 d .
H88A H -0.7947 0.9494 -0.7651 0.092 Uiso 1 1 calc R
C89 C -0.8203(7) 0.9300(15) -0.6910(17) 0.128(10) Uani 1 1 d .
H89A H -0.8340 0.9930 -0.7056 0.193 Uiso 1 1 calc R
H89B H -0.8093 0.9217 -0.6365 0.193 Uiso 1 1 calc R
H89C H -0.8407 0.8792 -0.7170 0.193 Uiso 1 1 calc R
C90 C -0.7508(8) 0.9833(16) -0.6664(13) 0.114(8) Uani 1 1 d .
H90A H -0.7293 0.9835 -0.6843 0.172 Uiso 1 1 calc R
H90B H -0.7386 0.9589 -0.6148 0.172 Uiso 1 1 calc R
H90C H -0.7610 1.0490 -0.6677 0.172 Uiso 1 1 calc R
Cl1 Cl -0.84194(19) 0.1615(5) -0.4479(3) 0.1065(18) Uani 1 1 d .
Cl2 Cl -0.82314(15) 0.2179(4) -0.5689(4) 0.1056(19) Uani 1 1 d .
Cl3 Cl -0.87249(15) 0.0524(4) -0.5824(3) 0.0824(13) Uani 1 1 d .
Cl4 Cl -0.85874(13) 0.5775(3) -1.0517(3) 0.0772(12) Uani 1 1 d .
Cl5 Cl -0.84614(11) 0.3764(3) -1.0155(2) 0.0621(10) Uani 1 1 d .
Cl6 Cl -0.85590(11) 0.5093(4) -0.9135(2) 0.0719(12) Uani 1 1 d .

loop_
_atom_site_aniso_label
_atom_site_aniso_U_11
_atom_site_aniso_U_22
_atom_site_aniso_U_33
_atom_site_aniso_U_23
_atom_site_aniso_U_13
_atom_site_aniso_U_12
S1 0.079(2) 0.0385(17) 0.0449(19) -0.0108(15) 0.0207(18) -0.0065(17)
S2 0.062(2) 0.0553(19) 0.0312(16) -0.0023(14) 0.0220(15) 0.0137(16)
S3 0.0398(15) 0.0333(14) 0.0302(14) -0.0034(12) 0.0103(12) -0.0002(12)
S4 0.0506(17) 0.0467(17) 0.0284(14) -0.0082(13) 0.0217(13) -0.0037(14)
P1 0.0364(15) 0.0415(17) 0.0297(15) -0.0009(13) 0.0125(13) 0.0099(13)
P2 0.0279(13) 0.0374(15) 0.0266(14) -0.0051(12) 0.0124(11) -0.0015(12)
O1 0.037(4) 0.058(5) 0.033(4) -0.003(4) 0.007(4) 0.009(4)
O2 0.029(4) 0.040(4) 0.026(4) -0.002(3) 0.007(3) 0.002(3)
N1 0.033(5) 0.044(6) 0.036(5) -0.010(5) 0.011(4) -0.003(4)
N2 0.056(6) 0.053(6) 0.043(6) 0.009(5) 0.032(5) 0.003(5)
N3 0.046(5) 0.046(6) 0.043(6) 0.005(5) 0.032(5) 0.011(5)
N4 0.037(5) 0.042(5) 0.030(5) 0.005(4) 0.023(4) 0.006(4)
N5 0.034(5) 0.038(5) 0.036(5) 0.005(4) 0.020(4) -0.004(4)
N6 0.020(4) 0.045(5) 0.034(5) -0.009(4) 0.015(4) -0.003(4)
C1 0.076(9) 0.041(7) 0.058(9) 0.007(7) 0.032(8) 0.010(7)
C1S 0.070(10) 0.060(9) 0.061(10) 0.009(8) 0.018(8) 0.011(8)
C2 0.071(9) 0.047(8) 0.073(10) 0.011(7) 0.031(8) -0.020(7)
C2S 0.033(6) 0.067(9) 0.060(9) -0.017(7) 0.016(6) 0.014(6)
C3 0.081(11) 0.060(9) 0.062(10) 0.021(8) 0.045(9) -0.001(8)
C4 0.064(9) 0.061(9) 0.053(8) 0.021(7) 0.027(7) 0.022(7)
C5 0.052(7) 0.054(8) 0.040(7) 0.017(6) 0.025(6) 0.009(6)
C6 0.049(7) 0.037(7) 0.050(7) 0.001(6) 0.023(6) 0.013(6)
C7 0.053(7) 0.044(7) 0.022(5) -0.013(5) 0.015(5) 0.012(6)
C8 0.054(7) 0.024(6) 0.049(7) 0.003(5) 0.023(6) 0.012(5)
C9 0.056(7) 0.041(6) 0.025(6) -0.001(5) 0.018(5) 0.021(6)
C10 0.036(6) 0.042(6) 0.030(6) -0.007(5) 0.012(5) 0.016(5)
C11 0.031(6) 0.059(8) 0.038(7) 0.009(6) 0.013(5) 0.018(6)
C12 0.051(8) 0.057(8) 0.058(8) 0.005(7) 0.032(7) 0.010(6)
C13 0.047(8) 0.091(12) 0.073(11) 0.016(10) 0.031(8) 0.004(8)
C14 0.047(8) 0.094(12) 0.057(9) 0.033(9) 0.033(7) 0.033(8)
C15 0.053(8) 0.078(10) 0.048(8) 0.012(8) 0.031(7) 0.014(8)
C16 0.035(6) 0.061(8) 0.036(7) -0.003(6) 0.012(5) 0.017(6)
C17 0.027(5) 0.046(7) 0.033(6) -0.004(5) 0.008(5) 0.005(5)
C18 0.041(6) 0.031(6) 0.040(7) 0.002(5) 0.014(5) -0.002(5)
C19 0.042(6) 0.051(7) 0.040(7) -0.002(6) 0.031(6) 0.004(6)
C20 0.033(6) 0.057(8) 0.045(7) -0.007(6) 0.018(5) 0.002(6)
C21 0.024(5) 0.033(6) 0.037(6) 0.000(5) 0.003(5) 0.000(4)
C22 0.034(6) 0.027(5) 0.032(6) 0.003(4) 0.016(5) -0.002(4)
C23 0.025(5) 0.046(7) 0.041(7) -0.009(5) 0.008(5) -0.001(5)
C24 0.040(6) 0.049(7) 0.032(6) -0.014(5) 0.013(5) -0.002(5)
C25 0.047(7) 0.041(7) 0.056(8) -0.001(6) 0.025(6) 0.005(6)
C26 0.029(5) 0.044(7) 0.047(7) -0.006(6) 0.016(5) 0.003(5)
C27 0.034(6) 0.053(7) 0.017(5) -0.006(5) 0.001(4) 0.008(5)
C28 0.031(5) 0.037(6) 0.024(5) 0.000(5) 0.007(4) 0.007(5)
C29 0.025(5) 0.029(5) 0.034(6) -0.005(5) 0.008(5) 0.005(4)
C30 0.031(5) 0.040(6) 0.034(6) -0.005(5) 0.011(5) 0.004(5)
C31 0.038(6) 0.033(6) 0.035(6) -0.002(5) 0.010(5) 0.008(5)
C32 0.026(5) 0.045(7) 0.043(7) -0.002(5) 0.015(5) -0.003(5)
C33 0.024(5) 0.043(7) 0.041(6) -0.002(5) 0.005(5) 0.003(5)
C34 0.033(6) 0.038(7) 0.054(8) 0.000(6) 0.015(6) -0.005(5)
C35 0.042(6) 0.067(9) 0.024(6) -0.006(6) 0.004(5) 0.022(6)
C36 0.053(8) 0.066(9) 0.029(6) -0.006(6) 0.012(6) 0.018(7)
C37 0.024(5) 0.049(7) 0.041(6) -0.004(5) 0.017(5) -0.001(5)
C38 0.029(6) 0.046(7) 0.052(7) -0.007(6) 0.021(5) 0.008(5)
C39 0.053(8) 0.050(8) 0.057(8) 0.011(7) 0.026(7) 0.022(6)
C40 0.035(6) 0.047(7) 0.045(7) 0.011(6) 0.017(6) 0.016(5)
C41 0.042(6) 0.043(7) 0.023(5) -0.003(5) 0.006(5) 0.003(5)
C42 0.065(9) 0.047(7) 0.048(8) -0.008(6) 0.028(7) -0.001(7)
C43 0.083(10) 0.052(9) 0.076(11) -0.022(8) 0.045(9) -0.007(8)
C44 0.129(19) 0.12(2) 0.125(19) -0.058(17) 0.047(16) -0.001(16)
C45 0.20(2) 0.081(13) 0.16(2) -0.037(15) 0.15(2) -0.027(16)
C46 0.038(6) 0.025(5) 0.036(6) 0.006(5) 0.019(5) 0.009(4)
C47 0.044(7) 0.033(6) 0.059(8) 0.003(6) 0.019(6) -0.003(5)
C48 0.040(6) 0.053(8) 0.041(7) 0.015(6) 0.011(6) -0.008(6)
C49 0.053(7) 0.055(8) 0.036(6) 0.015(6) 0.025(6) 0.009(6)
C50 0.043(7) 0.041(7) 0.048(7) -0.002(6) 0.026(6) 0.000(5)
C51 0.031(5) 0.034(6) 0.031(6) 0.010(5) 0.018(5) 0.014(5)
C52 0.027(5) 0.035(6) 0.024(5) 0.000(5) -0.001(4) -0.001(5)
C53 0.026(5) 0.036(6) 0.028(6) -0.003(5) 0.009(4) 0.008(5)
C54 0.033(5) 0.040(6) 0.028(6) 0.010(5) 0.018(5) 0.010(5)
C55 0.030(5) 0.051(7) 0.043(7) -0.009(6) 0.026(5) -0.001(5)
C56 0.040(6) 0.041(7) 0.044(7) -0.004(5) 0.027(6) -0.001(5)
C57 0.068(8) 0.037(7) 0.043(7) -0.012(6) 0.038(7) -0.013(6)
C58 0.067(10) 0.077(11) 0.076(11) -0.008(9) 0.043(9) -0.010(9)
C59 0.108(13) 0.042(8) 0.089(12) -0.004(8) 0.072(11) -0.018(8)
C60 0.072(10) 0.054(8) 0.053(8) -0.003(7) 0.036(8) -0.004(7)
C61 0.053(7) 0.044(7) 0.045(7) -0.012(6) 0.034(6) -0.002(6)
C62 0.023(5) 0.031(5) 0.020(5) 0.002(4) 0.006(4) -0.002(4)
C63 0.029(5) 0.045(7) 0.026(6) 0.005(5) 0.009(5) 0.015(5)
C64 0.049(7) 0.037(6) 0.033(6) 0.008(5) 0.026(5) 0.016(5)
C65 0.043(6) 0.030(6) 0.042(6) -0.003(5) 0.023(5) 0.003(5)
C66 0.030(5) 0.036(6) 0.019(5) 0.000(4) 0.005(4) 0.005(5)
C67 0.032(5) 0.032(6) 0.024(5) 0.000(4) 0.008(4) 0.000(4)
C68 0.035(6) 0.052(7) 0.024(6) 0.000(5) 0.006(5) 0.004(5)
C69 0.028(5) 0.054(7) 0.034(6) -0.002(6) 0.008(5) 0.010(5)
C70 0.058(7) 0.034(6) 0.046(7) -0.008(6) 0.024(6) -0.009(6)
C71 0.033(6) 0.037(6) 0.054(7) -0.014(6) 0.018(5) -0.006(5)
C72 0.033(6) 0.075(9) 0.039(7) -0.032(7) 0.015(5) -0.017(6)
C73 0.020(5) 0.031(6) 0.058(8) -0.001(5) 0.010(5) 0.001(4)
C74 0.030(5) 0.028(5) 0.027(5) 0.001(4) 0.015(4) -0.002(4)
C75 0.028(5) 0.045(7) 0.035(6) -0.025(5) 0.014(5) -0.014(5)
C76 0.032(5) 0.026(5) 0.034(6) 0.001(5) 0.014(5) 0.006(4)
C77 0.025(5) 0.050(7) 0.038(6) -0.009(5) 0.011(5) -0.004(5)
C78 0.021(5) 0.060(8) 0.045(7) -0.020(6) 0.012(5) -0.007(5)
C79 0.070(9) 0.038(7) 0.059(8) 0.004(6) 0.033(7) 0.007(6)
C80 0.035(6) 0.080(10) 0.063(9) -0.027(8) 0.031(6) -0.008(7)
C81 0.027(6) 0.067(8) 0.049(7) -0.016(7) 0.020(5) 0.006(6)
C82 0.032(6) 0.032(6) 0.048(7) 0.013(5) 0.019(5) 0.013(5)
C83 0.038(6) 0.033(6) 0.042(6) -0.010(5) 0.018(5) -0.006(5)
C84 0.049(7) 0.050(7) 0.044(7) -0.015(6) 0.013(6) -0.007(6)
C85 0.055(7) 0.038(6) 0.044(7) -0.005(6) 0.033(6) -0.004(6)
C86 0.042(7) 0.055(8) 0.054(8) -0.009(7) 0.021(6) 0.007(6)
C87 0.049(7) 0.064(8) 0.046(7) 0.000(7) 0.028(6) 0.004(7)
C88 0.087(12) 0.065(10) 0.106(14) -0.034(10) 0.069(11) 0.002(9)
C89 0.134(19) 0.065(12) 0.24(3) -0.035(16) 0.13(2) 0.007(13)
C90 0.135(19) 0.077(13) 0.122(18) -0.039(13) 0.049(16) 0.000(14)
Cl1 0.129(4) 0.108(4) 0.054(3) -0.010(3) 0.016(3) -0.002(4)
Cl2 0.073(3) 0.099(4) 0.127(4) 0.050(3) 0.030(3) 0.001(3)
Cl3 0.086(3) 0.084(3) 0.069(3) -0.016(2) 0.027(2) -0.004(2)
Cl4 0.067(2) 0.070(3) 0.081(3) -0.005(2) 0.021(2) 0.010(2)
Cl5 0.0491(18) 0.061(2) 0.078(2) -0.0177(19) 0.0303(18) -0.0004(16)
Cl6 0.0516(19) 0.100(3) 0.065(2) -0.034(2) 0.0271(18) -0.009(2)

loop_
_atom_type_symbol
_atom_type_description
_atom_type_scat_dispersion_real
_atom_type_scat_dispersion_imag
_atom_type_scat_source
C C 0.0033 0.0016 'International Tables Vol C Tables 4.2.6.8 and 6.1.1.4'
H H 0.0000 0.0000 'International Tables Vol C Tables 4.2.6.8 and 6.1.1.4'
Cl Cl 0.1484 0.1585 'International Tables Vol C Tables 4.2.6.8 and 6.1.1.4'
N N 0.0061 0.0033 'International Tables Vol C Tables 4.2.6.8 and 6.1.1.4'
O O 0.0106 0.0060 'International Tables Vol C Tables 4.2.6.8 and 6.1.1.4'
P P 0.1023 0.0942 'International Tables Vol C Tables 4.2.6.8 and 6.1.1.4'
S S 0.1246 0.1234 'International Tables Vol C Tables 4.2.6.8 and 6.1.1.4'

loop_
_geom_angle_atom_site_label_1
_geom_angle_atom_site_label_2
_geom_angle_atom_site_label_3
_geom_angle
C8 S1 C1 90.6(7)
C9 S2 C16 91.1(6)
C53 S3 C46 90.4(5)
C54 S4 C61 90.6(6)
O1 P1 C17 114.4(5)
O1 P1 C10 117.6(5)
C17 P1 C10 105.7(5)
O1 P1 C7 117.9(6)
C17 P1 C7 105.9(5)
C10 P1 C7 92.7(5)
O2 P2 C62 112.4(5)
O2 P2 C55 118.8(5)
C62 P2 C55 106.3(5)
O2 P2 C52 116.4(5)
C62 P2 C52 108.5(5)
C55 P2 C52 92.5(5)
C18 N1 N2 110.4(10)
C18 N1 C19 130.8(11)
N2 N1 C19 118.7(10)
N3 N2 N1 106.3(10)
N2 N3 C17 110.0(9)
C63 N4 N5 111.1(9)
C63 N4 C64 128.1(9)
N5 N4 C64 120.7(9)
N6 N5 N4 107.7(9)
N5 N6 C62 108.2(8)
C2 C1 C6 121.9(14)
C2 C1 S1 126.5(13)
C6 C1 S1 111.4(11)
Cl3 C1S Cl1 109.2(9)
Cl3 C1S Cl2 110.2(10)
Cl1 C1S Cl2 112.3(9)
Cl3 C1S H1 108.4
Cl1 C1S H1 108.4
Cl2 C1S H1 108.4
C3 C2 C1 118.4(15)
C3 C2 H2A 120.8
C1 C2 H2A 120.8
Cl6 C2S Cl4 110.7(8)
Cl6 C2S Cl5 110.1(8)
Cl4 C2S Cl5 109.3(7)
Cl6 C2S H2 108.9
Cl4 C2S H2 108.9
Cl5 C2S H2 108.9
C2 C3 C4 122.6(14)
C2 C3 H3A 118.7
C4 C3 H3A 118.7
C5 C4 C3 118.6(14)
C5 C4 H4A 120.7
C3 C4 H4A 120.7
C4 C5 C6 120.7(14)
C4 C5 H5A 119.6
C6 C5 H5A 119.7
C5 C6 C7 130.7(12)
C5 C6 C1 117.6(13)
C7 C6 C1 111.5(12)
C8 C7 C6 113.1(12)
C8 C7 P1 107.8(10)
C6 C7 P1 138.5(9)
C7 C8 C9 116.1(11)
C7 C8 S1 113.3(10)
C9 C8 S1 130.5(10)
C10 C9 C8 114.6(10)
C10 C9 S2 113.6(10)
C8 C9 S2 131.8(10)
C9 C10 C11 113.7(11)
C9 C10 P1 108.6(9)
C11 C10 P1 137.5(10)
C12 C11 C10 131.7(12)
C12 C11 C16 118.1(13)
C10 C11 C16 110.1(12)
C13 C12 C11 119.3(15)
C13 C12 H12A 120.3
C11 C12 H12A 120.3
C12 C13 C14 120.2(17)
C12 C13 H13A 119.9
C14 C13 H13A 119.9
C15 C14 C13 121.7(14)
C15 C14 H14A 119.1
C13 C14 H14A 119.1
C14 C15 C16 119.1(14)
C14 C15 H15A 120.4
C16 C15 H15A 120.4
C15 C16 C11 121.4(14)
C15 C16 S2 127.1(11)
C11 C16 S2 111.4(10)
N3 C17 C18 107.8(10)
N3 C17 P1 122.8(9)
C18 C17 P1 129.3(10)
N1 C18 C17 105.5(11)
N1 C18 H18A 127.3
C17 C18 H18A 127.3
N1 C19 C24 112.3(10)
N1 C19 C20 110.0(9)
C24 C19 C20 112.8(10)
N1 C19 H19A 107.1
C24 C19 H19A 107.1
C20 C19 H19A 107.1
C21 C20 C19 110.0(9)
C21 C20 H20A 109.7
C19 C20 H20A 109.7
C21 C20 H20B 109.7
C19 C20 H20B 109.7
H20A C20 H20B 108.2
C26 C21 C20 121.1(10)
C26 C21 C22 123.1(10)
C20 C21 C22 115.9(10)
C21 C22 C23 107.5(9)
C21 C22 C29 110.8(9)
C23 C22 C29 108.7(8)
C21 C22 C25 108.1(9)
C23 C22 C25 110.4(10)
C29 C22 C25 111.2(9)
C24 C23 C22 114.4(9)
C24 C23 H23A 108.7
C22 C23 H23A 108.7
C24 C23 H23B 108.7
C22 C23 H23B 108.7
H23A C23 H23B 107.6
C19 C24 C23 109.7(10)
C19 C24 H24A 109.7
C23 C24 H24A 109.7
C19 C24 H24B 109.7
C23 C24 H24B 109.7
H24A C24 H24B 108.2
C22 C25 H25A 109.5
C22 C25 H25B 109.5
H25A C25 H25B 109.5
C22 C25 H25C 109.5
H25A C25 H25C 109.5
H25B C25 H25C 109.5
C21 C26 C27 125.5(10)
C21 C26 H26A 117.2
C27 C26 H26A 117.2
C26 C27 C28 110.0(9)
C26 C27 H27A 109.7
C28 C27 H27A 109.7
C26 C27 H27B 109.7
C28 C27 H27B 109.7
H27A C27 H27B 108.2
C27 C28 C29 111.0(9)
C27 C28 C30 108.9(9)
C29 C28 C30 108.5(8)
C27 C28 H28A 109.5
C29 C28 H28A 109.5
C30 C28 H28A 109.5
C28 C29 C22 111.3(8)
C28 C29 C33 113.5(9)
C22 C29 C33 113.6(9)
C28 C29 H29A 105.9
C22 C29 H29A 105.9
C33 C29 H29A 105.9
C35 C30 C28 118.6(9)
C35 C30 C31 103.5(9)
C28 C30 C31 112.9(9)
C35 C30 H30A 107.1
C28 C30 H30A 107.1
C31 C30 H30A 107.1
C34 C31 C32 111.9(10)
C34 C31 C37 110.7(10)
C32 C31 C37 117.0(9)
C34 C31 C30 112.0(9)
C32 C31 C30 103.7(9)
C37 C31 C30 100.8(9)
C33 C32 C31 112.8(9)
C33 C32 H32A 109.0
C31 C32 H32A 109.0
C33 C32 H32B 109.0
C31 C32 H32B 109.0
H32A C32 H32B 107.8
C32 C33 C29 113.8(10)
C32 C33 H33A 108.8
C29 C33 H33A 108.8
C32 C33 H33B 108.8
C29 C33 H33B 108.8
H33A C33 H33B 107.7
C31 C34 H34A 109.5
C31 C34 H34B 109.5
H34A C34 H34B 109.5
C31 C34 H34C 109.5
H34A C34 H34C 109.5
H34B C34 H34C 109.5
C36 C35 C30 103.1(9)
C36 C35 H35A 111.1
C30 C35 H35A 111.1
C36 C35 H35B 111.1
C30 C35 H35B 111.1
H35A C35 H35B 109.1
C35 C36 C37 109.5(10)
C35 C36 H36A 109.8
C37 C36 H36A 109.8
C35 C36 H36B 109.8
C37 C36 H36B 109.8
H36A C36 H36B 108.2
C38 C37 C36 112.5(10)
C38 C37 C31 118.9(10)
C36 C37 C31 103.6(9)
C38 C37 H37A 107.1
C36 C37 H37A 107.1
C31 C37 H37A 107.1
C37 C38 C39 113.8(10)
C37 C38 C40 111.2(10)
C39 C38 C40 109.2(9)
C37 C38 H38A 107.4
C39 C38 H38A 107.4
C40 C38 H38A 107.4
C38 C39 H39A 109.5
C38 C39 H39B 109.5
H39A C39 H39B 109.5
C38 C39 H39C 109.5
H39A C39 H39C 109.5
H39B C39 H39C 109.5
C41 C40 C38 116.0(11)
C41 C40 H40A 108.3
C38 C40 H40A 108.3
C41 C40 H40B 108.3
C38 C40 H40B 108.3
H40A C40 H40B 107.4
C40 C41 C42 114.2(11)
C40 C41 H41A 108.7
C42 C41 H41A 108.7
C40 C41 H41B 108.7
C42 C41 H41B 108.7
H41A C41 H41B 107.6
C41 C42 C43 115.6(12)
C41 C42 H42A 108.4
C43 C42 H42A 108.4
C41 C42 H42B 108.4
C43 C42 H42B 108.4
H42A C42 H42B 107.5
C44 C43 C45 111.4(17)
C44 C43 C42 112.8(16)
C45 C43 C42 110.6(14)
C44 C43 H43A 107.2
C45 C43 H43A 107.2
C42 C43 H43A 107.2
C43 C44 H44A 109.5
C43 C44 H44B 109.5
H44A C44 H44B 109.5
C43 C44 H44C 109.5
H44A C44 H44C 109.5
H44B C44 H44C 109.5
C43 C45 H45A 109.5
C43 C45 H45B 109.5
H45A C45 H45B 109.5
C43 C45 H45C 109.5
H45A C45 H45C 109.5
H45B C45 H45C 109.5
C47 C46 C51 122.1(11)
C47 C46 S3 125.4(10)
C51 C46 S3 112.5(8)
C46 C47 C48 118.1(12)
C46 C47 H47A 121.0
C48 C47 H47A 121.0
C47 C48 C49 120.4(12)
C47 C48 H48A 119.8
C49 C48 H48A 119.8
C50 C49 C48 120.3(12)
C50 C49 H49A 119.9
C48 C49 H49A 119.9
C49 C50 C51 121.1(12)
C49 C50 H50A 119.4
C51 C50 H50A 119.4
C50 C51 C46 118.0(10)
C50 C51 C52 131.5(11)
C46 C51 C52 110.5(9)
C53 C52 C51 112.8(10)
C53 C52 P2 108.1(8)
C51 C52 P2 139.0(9)
C52 C53 C54 114.6(10)
C52 C53 S3 113.7(8)
C54 C53 S3 131.6(8)
C55 C54 C53 116.0(10)
C55 C54 S4 113.7(8)
C53 C54 S4 130.3(9)
C54 C55 C56 113.4(10)
C54 C55 P2 108.6(8)
C56 C55 P2 138.0(9)
C57 C56 C61 119.0(11)
C57 C56 C55 131.2(11)
C61 C56 C55 109.8(11)
C58 C57 C56 120.0(13)
C58 C57 H57A 120.0
C56 C57 H57A 120.0
C57 C58 C59 121.2(15)
C57 C58 H58A 119.4
C59 C58 H58A 119.4
C60 C59 C58 120.5(15)
C60 C59 H59A 119.7
C58 C59 H59A 119.7
C59 C60 C61 119.8(14)
C59 C60 H60A 120.1
C61 C60 H60A 120.1
C60 C61 C56 119.5(12)
C60 C61 S4 127.9(10)
C56 C61 S4 112.5(9)
N6 C62 C63 109.1(9)
N6 C62 P2 122.1(8)
C63 C62 P2 128.4(8)
N4 C63 C62 103.9(10)
N4 C63 H63A 128.1
C62 C63 H63A 128.1
N4 C64 C69 110.3(9)
N4 C64 C65 111.4(9)
C69 C64 C65 111.5(9)
N4 C64 H64A 107.8
C69 C64 H64A 107.8
C65 C64 H64A 107.8
C64 C65 C66 109.5(9)
C64 C65 H65A 109.8
C66 C65 H65A 109.8
C64 C65 H65B 109.8
C66 C65 H65B 109.8
H65A C65 H65B 108.2
C71 C66 C65 118.7(10)
C71 C66 C67 124.1(10)
C65 C66 C67 117.1(9)
C66 C67 C68 109.0(9)
C66 C67 C74 108.3(8)
C68 C67 C74 108.4(8)
C66 C67 C70 108.9(9)
C68 C67 C70 110.3(10)
C74 C67 C70 111.9(9)
C69 C68 C67 113.2(9)
C69 C68 H68A 108.9
C67 C68 H68A 108.9
C69 C68 H68B 108.9
C67 C68 H68B 108.9
H68A C68 H68B 107.7
C64 C69 C68 109.4(9)
C64 C69 H69A 109.8
C68 C69 H69A 109.8
C64 C69 H69B 109.8
C68 C69 H69B 109.8
H69A C69 H69B 108.2
C67 C70 H70A 109.5
C67 C70 H70B 109.5
H70A C70 H70B 109.5
C67 C70 H70C 109.5
H70A C70 H70C 109.5
H70B C70 H70C 109.5
C66 C71 C72 125.0(11)
C66 C71 H71A 117.5
C72 C71 H71A 117.5
C71 C72 C73 111.6(10)
C71 C72 H72A 109.3
C73 C72 H72A 109.3
C71 C72 H72B 109.3
C73 C72 H72B 109.3
H72A C72 H72B 108.0
C75 C73 C74 110.4(10)
C75 C73 C72 112.0(9)
C74 C73 C72 109.0(9)
C75 C73 H73A 108.4
C74 C73 H73A 108.4
C72 C73 H73A 108.4
C73 C74 C67 112.0(9)
C73 C74 C78 112.9(9)
C67 C74 C78 113.1(8)
C73 C74 H74A 106.1
C67 C74 H74A 106.1
C78 C74 H74A 106.1
C73 C75 C80 117.0(9)
C73 C75 C76 116.3(9)
C80 C75 C76 103.6(9)
C73 C75 H75A 106.4
C80 C75 H75A 106.4
C76 C75 H75A 106.4
C79 C76 C77 111.2(10)
C79 C76 C82 111.6(9)
C77 C76 C82 117.4(9)
C79 C76 C75 111.2(10)
C77 C76 C75 104.3(9)
C82 C76 C75 100.2(9)
C78 C77 C76 111.9(9)
C78 C77 H77A 109.2
C76 C77 H77A 109.2
C78 C77 H77B 109.2
C76 C77 H77B 109.2
H77A C77 H77B 107.9
C77 C78 C74 114.1(9)
C77 C78 H78A 108.7
C74 C78 H78A 108.7
C77 C78 H78B 108.7
C74 C78 H78B 108.7
H78A C78 H78B 107.6
C76 C79 H79A 109.5
C76 C79 H79B 109.5
H79A C79 H79B 109.5
C76 C79 H79C 109.5
H79A C79 H79C 109.5
H79B C79 H79C 109.5
C75 C80 C81 103.3(10)
C75 C80 H80A 111.1
C81 C80 H80A 111.1
C75 C80 H80B 111.1
C81 C80 H80B 111.1
H80A C80 H80B 109.1
C82 C81 C80 107.1(9)
C82 C81 H81A 110.3
C80 C81 H81A 110.3
C82 C81 H81B 110.3
C80 C81 H81B 110.3
H81A C81 H81B 108.6
C83 C82 C76 117.5(10)
C83 C82 C81 112.0(9)
C76 C82 C81 103.8(9)
C83 C82 H82A 107.7
C76 C82 H82A 107.7
C81 C82 H82A 107.7
C85 C83 C84 109.0(10)
C85 C83 C82 112.8(9)
C84 C83 C82 110.1(10)
C85 C83 H83A 108.3
C84 C83 H83A 108.3
C82 C83 H83A 108.3
C83 C84 H84A 109.5
C83 C84 H84B 109.5
H84A C84 H84B 109.5
C83 C84 H84C 109.5
H84A C84 H84C 109.5
H84B C84 H84C 109.5
C86 C85 C83 113.6(10)
C86 C85 H85A 108.9
C83 C85 H85A 108.9
C86 C85 H85B 108.9
C83 C85 H85B 108.9
H85A C85 H85B 107.7
C87 C86 C85 115.8(12)
C87 C86 H86A 108.3
C85 C86 H86A 108.3
C87 C86 H86B 108.3
C85 C86 H86B 108.3
H86A C86 H86B 107.4
C86 C87 C88 114.9(13)
C86 C87 H87A 108.5
C88 C87 H87A 108.5
C86 C87 H87B 108.5
C88 C87 H87B 108.5
H87A C87 H87B 107.5
C90 C88 C87 113.9(17)
C90 C88 C89 110.9(17)
C87 C88 C89 109.9(15)
C90 C88 H88A 107.3
C87 C88 H88A 107.3
C89 C88 H88A 107.3
C88 C89 H89A 109.5
C88 C89 H89B 109.5
H89A C89 H89B 109.5
C88 C89 H89C 109.5
H89A C89 H89C 109.5
H89B C89 H89C 109.5
C88 C90 H90A 109.5
C88 C90 H90B 109.5
H90A C90 H90B 109.5
C88 C90 H90C 109.5
H90A C90 H90C 109.5
H90B C90 H90C 109.5

loop_
_geom_bond_atom_site_label_1
_geom_bond_atom_site_label_2
_geom_bond_distance
S1 C8 1.723(13)
S1 C1 1.732(15)
S2 C9 1.708(11)
S2 C16 1.739(15)
S3 C53 1.712(11)
S3 C46 1.739(11)
S4 C54 1.730(10)
S4 C61 1.728(13)
P1 O1 1.472(8)
P1 C17 1.772(12)
P1 C10 1.797(12)
P1 C7 1.812(14)
P2 O2 1.470(7)
P2 C62 1.786(11)
P2 C55 1.793(12)
P2 C52 1.799(11)
N1 C18 1.315(15)
N1 N2 1.360(14)
N1 C19 1.466(14)
N2 N3 1.303(14)
N3 C17 1.330(16)
N4 C63 1.331(15)
N4 N5 1.343(12)
N4 C64 1.481(13)
N5 N6 1.288(12)
N6 C62 1.356(14)
C1 C2 1.38(2)
C1 C6 1.41(2)
C1S Cl3 1.731(17)
C1S Cl1 1.746(16)
C1S Cl2 1.727(18)
C1S H1 1.0000
C2 C3 1.34(2)
C2 H2A 0.9500
C2S Cl6 1.740(14)
C2S Cl4 1.747(17)
C2S Cl5 1.772(13)
C2S H2 1.0000
C3 C4 1.41(2)
C3 H3A 0.9500
C4 C5 1.375(19)
C4 H4A 0.9500
C5 C6 1.401(18)
C5 H5A 0.9500
C6 C7 1.405(18)
C7 C8 1.353(16)
C8 C9 1.449(18)
C9 C10 1.363(17)
C10 C11 1.415(18)
C11 C12 1.39(2)
C11 C16 1.438(17)
C12 C13 1.35(2)
C12 H12A 0.9500
C13 C14 1.43(2)
C13 H13A 0.9500
C14 C15 1.32(2)
C14 H14A 0.9500
C15 C16 1.357(19)
C15 H15A 0.9500
C17 C18 1.374(17)
C18 H18A 0.9500
C19 C24 1.487(17)
C19 C20 1.540(17)
C19 H19A 1.0000
C20 C21 1.508(16)
C20 H20A 0.9900
C20 H20B 0.9900
C21 C26 1.312(16)
C21 C22 1.533(14)
C22 C23 1.524(15)
C22 C29 1.553(14)
C22 C25 1.538(16)
C23 C24 1.521(16)
C23 H23A 0.9900
C23 H23B 0.9900
C24 H24A 0.9900
C24 H24B 0.9900
C25 H25A 0.9800
C25 H25B 0.9800
C25 H25C 0.9800
C26 C27 1.501(16)
C26 H26A 0.9500
C27 C28 1.520(15)
C27 H27A 0.9900
C27 H27B 0.9900
C28 C29 1.529(14)
C28 C30 1.554(15)
C28 H28A 1.0000
C29 C33 1.536(14)
C29 H29A 1.0000
C30 C35 1.535(16)
C30 C31 1.563(16)
C30 H30A 1.0000
C31 C34 1.522(17)
C31 C32 1.540(16)
C31 C37 1.556(16)
C32 C33 1.521(16)
C32 H32A 0.9900
C32 H32B 0.9900
C33 H33A 0.9900
C33 H33B 0.9900
C34 H34A 0.9800
C34 H34B 0.9800
C34 H34C 0.9800
C35 C36 1.517(17)
C35 H35A 0.9900
C35 H35B 0.9900
C36 C37 1.533(16)
C36 H36A 0.9900
C36 H36B 0.9900
C37 C38 1.504(17)
C37 H37A 1.0000
C38 C39 1.524(17)
C38 C40 1.532(16)
C38 H38A 1.0000
C39 H39A 0.9800
C39 H39B 0.9800
C39 H39C 0.9800
C40 C41 1.497(17)
C40 H40A 0.9900
C40 H40B 0.9900
C41 C42 1.513(17)
C41 H41A 0.9900
C41 H41B 0.9900
C42 C43 1.54(2)
C42 H42A 0.9900
C42 H42B 0.9900
C43 C44 1.42(3)
C43 C45 1.51(2)
C43 H43A 1.0000
C44 H44A 0.9800
C44 H44B 0.9800
C44 H44C 0.9800
C45 H45A 0.9800
C45 H45B 0.9800
C45 H45C 0.9800
C46 C47 1.362(16)
C46 C51 1.403(16)
C47 C48 1.371(18)
C47 H47A 0.9500
C48 C49 1.392(19)
C48 H48A 0.9500
C49 C50 1.348(18)
C49 H49A 0.9500
C50 C51 1.361(16)
C50 H50A 0.9500
C51 C52 1.427(16)
C52 C53 1.365(15)
C53 C54 1.440(16)
C54 C55 1.338(16)
C55 C56 1.445(17)
C56 C57 1.379(17)
C56 C61 1.415(17)
C57 C58 1.34(2)
C57 H57A 0.9500
C58 C59 1.40(2)
C58 H58A 0.9500
C59 C60 1.33(2)
C59 H59A 0.9500
C60 C61 1.398(19)
C60 H60A 0.9500
C62 C63 1.360(15)
C63 H63A 0.9500
C64 C69 1.511(17)
C64 C65 1.511(15)
C64 H64A 1.0000
C65 C66 1.534(15)
C65 H65A 0.9900
C65 H65B 0.9900
C66 C71 1.309(15)
C66 C67 1.516(15)
C67 C68 1.534(15)
C67 C74 1.546(14)
C67 C70 1.554(16)
C68 C69 1.511(16)
C68 H68A 0.9900
C68 H68B 0.9900
C69 H69A 0.9900
C69 H69B 0.9900
C70 H70A 0.9800
C70 H70B 0.9800
C70 H70C 0.9800
C71 C72 1.499(16)
C71 H71A 0.9500
C72 C73 1.528(16)
C72 H72A 0.9900
C72 H72B 0.9900
C73 C75 1.518(16)
C73 C74 1.536(14)
C73 H73A 1.0000
C74 C78 1.547(15)
C74 H74A 1.0000
C75 C80 1.528(16)
C75 C76 1.544(15)
C75 H75A 1.0000
C76 C79 1.526(17)
C76 C77 1.538(15)
C76 C82 1.529(15)
C77 C78 1.518(15)
C77 H77A 0.9900
C77 H77B 0.9900
C78 H78A 0.9900
C78 H78B 0.9900
C79 H79A 0.9800
C79 H79B 0.9800
C79 H79C 0.9800
C80 C81 1.542(16)
C80 H80A 0.9900
C80 H80B 0.9900
C81 C82 1.541(16)
C81 H81A 0.9900
C81 H81B 0.9900
C82 C83 1.542(16)
C82 H82A 1.0000
C83 C85 1.526(15)
C83 C84 1.520(16)
C83 H83A 1.0000
C84 H84A 0.9800
C84 H84B 0.9800
C84 H84C 0.9800
C85 C86 1.506(17)
C85 H85A 0.9900
C85 H85B 0.9900
C86 C87 1.507(17)
C86 H86A 0.9900
C86 H86B 0.9900
C87 C88 1.52(2)
C87 H87A 0.9900
C87 H87B 0.9900
C88 C90 1.40(3)
C88 C89 1.54(2)
C88 H88A 1.0000
C89 H89A 0.9800
C89 H89B 0.9800
C89 H89C 0.9800
C90 H90A 0.9800
C90 H90B 0.9800
C90 H90C 0.9800
